data_1576319
loop_
_publ_author_name
'Budekhin, Roman A.'
'Fomenkov, Dmitri I.'
'Ustyuzhanin, Alexander O.'
'Sliguzova, Darya Yu'
'Skokova, Ksenia V.'
'Vil', Vera A.'
'Alabugin, Igor V.'
'Terent'ev, Alexander O.'

_publ_section_title
;
 "Trading" a C[double bond, length as m-dash]C moiety for four C-O bonds
 and a peroxide: combining ozone and <i>O</i>-nucleophiles for
 peroxidative ring expansion of cycloalkenes into medium-sized
 1,2-dioxacycloalkanes.
;
_journal_issue 46
_journal_name_full 'Chemical science'
_journal_page_first 21806
_journal_page_last 21814
_journal_paper_doi 10.1039/d5sc06768e
_journal_volume 16
_journal_year 2025
_chemical_formula_moiety 'C14 H20 O5'
_chemical_formula_sum 'C14 H20 O5'
_chemical_formula_weight 268.30
_space_group_crystal_system monoclinic
_space_group_IT_number 14
_space_group_name_Hall '-P 2ybc'
_space_group_name_H-M_alt 'P 1 21/c 1'
_atom_sites_solution_hydrogens mixed
_atom_sites_solution_primary direct
_atom_sites_solution_secondary difmap
_audit_creation_date 2024-04-29
_audit_creation_method
;
Olex2 1.5
(compiled 2021.11.18 svn.ra9532c28 for OlexSys, GUI svn.r6429)
;
_audit_update_record
;
2025-08-27 deposited with the CCDC.	2025-10-10 downloaded from the CCDC.
;
_cell_angle_alpha 90
_cell_angle_beta 97.0310(10)
_cell_angle_gamma 90
_cell_formula_units_Z 8
_cell_length_a 8.53370(10)
_cell_length_b 11.12850(10)
_cell_length_c 28.2876(3)
_cell_measurement_reflns_used 22373
_cell_measurement_temperature 100.01(10)
_cell_measurement_theta_max 79.4720
_cell_measurement_theta_min 3.1560
_cell_volume 2666.19(5)
_computing_cell_refinement 'CrysAlisPro 1.171.43.117a (Rigaku OD, 2024)'
_computing_data_collection 'CrysAlisPro system (CCD 43.117a 64-bit (release 26-03-2024))'
_computing_data_reduction 'CrysAlisPro 1.171.43.117a (Rigaku OD, 2024)'
_computing_molecular_graphics 'Olex2 1.5 (Dolomanov et al., 2009)'
_computing_publication_material 'Olex2 1.5 (Dolomanov et al., 2009)'
_computing_structure_refinement 'XL  (Sheldrick, 2008)'
_computing_structure_solution 'SHELXT 2014/5 (Sheldrick, 2014)'
_diffrn_ambient_environment N~2~
_diffrn_ambient_temperature 100.01(10)
_diffrn_detector 'Hybrid Pixel Array Detector'
_diffrn_detector_area_resol_mean 10.0000
_diffrn_detector_type HyPix
_diffrn_measured_fraction_theta_full 0.998
_diffrn_measured_fraction_theta_max 0.992
_diffrn_measurement_details
;
List of Runs (angles in degrees, time in seconds):

  # Type    Start    End  Width  t~exp~   \w     \q     \k     \f   Frames
#--------------------------------------------------------------------------
  1  \w   -119.00 -32.00   0.50    0.30    --  -48.17 -64.00 -71.00  174
  2  \w    -64.00  24.00   0.50    0.30    --  -48.17  64.00  64.00  176
  3  \w    -23.00  65.00   0.50    0.30    --   48.17 -64.00 -71.00  176
  4  \w   -161.00 -73.00   0.50    1.50    --  -90.00 -64.00 -71.00  176
  5  \w    -76.00 -18.00   0.50    1.50    --  -90.00  64.00  64.00  116
  6  \w    135.00 178.00   0.50    1.50    --  111.50  64.00  64.00   86
  7  \w     97.00 130.00   0.50    1.50    --  111.50  64.00  64.00   66
  8  \w     41.00  67.00   0.50    1.50    --  111.50 -64.00 -71.00   52
  9  \w    -84.00 -13.00   0.50    0.30    --  -48.17 125.00-180.00  142
 10  \w     52.00  77.00   0.50    0.30    --   48.17  64.00  64.00   50
 11  \w    -49.00 -22.00   0.50    1.50    --  -90.00  45.00-120.00   54
 12  \w    -47.00 -22.00   0.50    1.50    --  -90.00  45.00 -90.00   50
 13  \w     58.00 104.00   0.50    1.50    --  111.50 -77.00  90.00   92
 14  \w     40.00  70.00   0.50    1.50    --  111.50 -61.00-150.00   60
 15  \w     41.00  71.00   0.50    1.50    --  111.50 -61.00 150.00   60
 16  \w    102.00 146.00   0.50    1.50    --  111.50  15.00-180.00   88
 17  \w    152.00 177.00   0.50    1.50    --  111.50  30.00   0.00   50
 18  \w     79.00 105.00   0.50    1.50    --  111.50 -77.00  30.00   52
 19  \w    150.00 175.00   0.50    1.50    --  111.50  45.00 -90.00   50
 20  \w     74.00 103.00   0.50    1.50    --  111.50 -77.00 -30.00   58
 21  \w     59.00  85.00   0.50    1.50    --  111.50 -77.00-150.00   52
 22  \w    127.00 177.00   0.50    1.50    --  111.50  30.00  30.00  100
 23  \w     41.00 102.00   0.50    1.50    --  111.50 -77.00-180.00  122
 24  \w    108.00 151.00   0.50    1.50    --  111.50  61.00  90.00   86
 25  \w     40.00  70.00   0.50    1.50    --  111.50 -61.00  90.00   60
 26  \w    105.00 177.00   0.50    1.50    --  111.50  45.00 -30.00  144
 27  \w    101.00 156.00   0.50    1.50    --  111.50  30.00-150.00  110
 28  \w     40.00  88.00   0.50    1.50    --  111.50 -95.00   0.00   96
 29  \w     44.00  70.00   0.50    1.50    --  111.50 -61.00 -60.00   52
 30  \w    101.00 132.00   0.50    1.50    --  111.50  45.00 -90.00   62
 31  \w    138.00 165.00   0.50    1.50    --  111.50  77.00  30.00   54
 32  \w    102.00 147.00   0.50    1.50    --  111.50  15.00  30.00   90
 33  \w     41.00  67.00   0.50    1.50    --  111.50 -77.00   0.00   52
 34  \w     71.00 101.00   0.50    1.50    --  111.50 -77.00   0.00   60
 35  \w    106.00 172.00   0.50    1.50    --  111.50  45.00 -60.00  132
 36  \w    108.00 140.00   0.50    1.50    --  111.50  30.00  60.00   64
 37  \w    143.00 174.00   0.50    1.50    --  111.50  30.00  60.00   62
 38  \w     96.00 123.00   0.50    1.50    --  111.50  77.00  30.00   54
 39  \w     41.00  70.00   0.50    1.50    --  111.50 -61.00-120.00   58
 40  \w     40.00  65.00   0.50    1.50    --  111.50 -61.00   0.00   50
 41  \w    124.00 175.00   0.50    1.50    --  111.50  45.00-150.00  102
 42  \w    102.00 143.00   0.50    1.50    --  111.50  45.00  30.00   82
 43  \w    134.00 160.00   0.50    1.50    --  111.50  30.00-180.00   52
 44  \w     53.00  78.00   0.50    1.50    --  111.50   0.00-180.00   50
 45  \w     92.00 118.00   0.50    1.50    --  111.50   0.00-180.00   52
 46  \w     50.00  88.00   0.50    1.50    --  111.50 -95.00-120.00   76
 47  \w     56.00  82.00   0.50    1.50    --  111.50 -95.00  90.00   52
 48  \w     53.00  79.00   0.50    1.50    --  111.50-125.00  30.00   52
 49  \w     85.00 111.00   0.50    1.50    --  111.50-125.00  30.00   52
 50  \w    126.00 152.00   0.50    1.50    --  111.50 125.00 -30.00   52
 51  \w    122.00 164.00   0.50    1.50    --  111.50 125.00  90.00   84
 52  \w     46.00  82.00   0.50    1.50    --  111.50-102.00-133.82   72
;
_diffrn_measurement_device 'four-circle diffractometer'
_diffrn_measurement_device_type 'XtaLAB Synergy, Dualflex, HyPix'
_diffrn_measurement_method '\w scans'
_diffrn_orient_matrix_type 'CrysAlisPro convention (1999,Acta A55,543-557)'
_diffrn_orient_matrix_UB_11 0.0687524000
_diffrn_orient_matrix_UB_12 -0.1025799000
_diffrn_orient_matrix_UB_13 -0.0277010000
_diffrn_orient_matrix_UB_21 -0.1453799000
_diffrn_orient_matrix_UB_22 0.0057051000
_diffrn_orient_matrix_UB_23 -0.0380112000
_diffrn_orient_matrix_UB_31 0.0849174000
_diffrn_orient_matrix_UB_32 0.0927847000
_diffrn_orient_matrix_UB_33 -0.0282811000
_diffrn_radiation_monochromator mirror
_diffrn_radiation_probe x-ray
_diffrn_radiation_type 'Cu K\a'
_diffrn_radiation_wavelength 1.54184
_diffrn_reflns_av_R_equivalents 0.0291
_diffrn_reflns_av_unetI/netI 0.0184
_diffrn_reflns_Laue_measured_fraction_full 0.998
_diffrn_reflns_Laue_measured_fraction_max 0.992
_diffrn_reflns_limit_h_max 10
_diffrn_reflns_limit_h_min -10
_diffrn_reflns_limit_k_max 14
_diffrn_reflns_limit_k_min -13
_diffrn_reflns_limit_l_max 36
_diffrn_reflns_limit_l_min -35
_diffrn_reflns_number 35256
_diffrn_reflns_point_group_measured_fraction_full 0.998
_diffrn_reflns_point_group_measured_fraction_max 0.992
_diffrn_reflns_theta_full 67.684
_diffrn_reflns_theta_max 79.826
_diffrn_reflns_theta_min 3.148
_diffrn_source 'micro-focus sealed X-ray tube'
_diffrn_source_type 'PhotonJet (Cu) X-ray Source'
_exptl_absorpt_coefficient_mu 0.838
_exptl_absorpt_correction_T_max 1.000
_exptl_absorpt_correction_T_min 0.203
_exptl_absorpt_correction_type gaussian
_exptl_absorpt_process_details
;
CrysAlisPro 1.171.43.117a (Rigaku Oxford Diffraction, 2024)
Numerical absorption correction based on gaussian integration over
a multifaceted crystal model
Empirical absorption correction using spherical harmonics,
implemented in SCALE3 ABSPACK scaling algorithm.
;
_exptl_crystal_colour colourless
_exptl_crystal_density_diffrn 1.337
_exptl_crystal_density_method 'not measured'
_exptl_crystal_description block
_exptl_crystal_F_000 1152
_exptl_crystal_size_max 0.44
_exptl_crystal_size_mid 0.39
_exptl_crystal_size_min 0.16
_refine_diff_density_max 0.324
_refine_diff_density_min -0.239
_refine_diff_density_rms 0.047
_refine_ls_extinction_method none
_refine_ls_goodness_of_fit_ref 1.048
_refine_ls_hydrogen_treatment mixed
_refine_ls_matrix_type full
_refine_ls_number_parameters 355
_refine_ls_number_reflns 5748
_refine_ls_number_restraints 0
_refine_ls_restrained_S_all 1.048
_refine_ls_R_factor_all 0.0443
_refine_ls_R_factor_gt 0.0418
_refine_ls_shift/su_max 0.001
_refine_ls_shift/su_mean 0.000
_refine_ls_structure_factor_coef Fsqd
_refine_ls_weighting_details 'w=1/[\s^2^(Fo^2^)+(0.0487P)^2^+1.9139P] where P=(Fo^2^+2Fc^2^)/3'
_refine_ls_weighting_scheme calc
_refine_ls_wR_factor_gt 0.1100
_refine_ls_wR_factor_ref 0.1116
_reflns_Friedel_coverage 0.000
_reflns_number_gt 5337
_reflns_number_total 5748
_reflns_threshold_expression 'I > 2\s(I)'
_cod_data_source_file d5sc06768e4.cif
_cod_data_source_block rp-463
_cod_original_cell_volume 2666.20(5)
_cod_database_code 1576319
_shelx_shelxl_version_number 2018/3
_chemical_oxdiff_formula C14H20O5
_chemical_oxdiff_usercomment RP-463
_shelx_space_group_comment
;
The symmetry employed for this shelxl refinement is uniquely defined
by the following loop, which should always be used as a source of
symmetry information in preference to the above space-group names.
They are only intended as comments.
;
_shelx_estimated_absorpt_t_max 0.878
_shelx_estimated_absorpt_t_min 0.709
_olex2_refinement_description
;
1. Fixed Uiso
 At 1.2 times of:
  All C(H) groups, All C(H,H) groups
 At 1.5 times of:
  All C(H,H,H) groups
2.a Ternary CH refined with riding coordinates:
 C1(H1A), C5(H5), C15(H15), C19(H19)
2.b Secondary CH2 refined with riding coordinates:
 C2(H2A,H2B), C3(H3A,H3B), C4(H4A,H4B), C16(H16A,H16B), C17(H17A,H17B),
 C18(H18A,H18B)
2.c Aromatic/amide H refined with riding coordinates:
 C8(H8), C9(H9), C10(H10), C11(H11), C12(H12), C22(H22), C23(H23), C24(H24),
 C25(H25), C26(H26)
2.d Idealised Me refined as rotating group:
 C13(H13A,H13B,H13C), C14(H14A,H14B,H14C), C27(H27A,H27B,H27C), C28(H28A,H28B,
 H28C)
;
_olex2_submission_special_instructions 'No special instructions were received'
_oxdiff_exptl_absorpt_empirical_details
;
Empirical correction (ABSPACK) includes:
- Absorption correction using spherical harmonics
- Frame scaling
;
_oxdiff_exptl_absorpt_empirical_full_max 1.222
_oxdiff_exptl_absorpt_empirical_full_min 0.811

loop_
_space_group_symop_operation_xyz
'x, y, z'
'-x, y+1/2, -z+1/2'
'-x, -y, -z'
'x, -y-1/2, z-1/2'

loop_
_atom_site_label
_atom_site_type_symbol
_atom_site_fract_x
_atom_site_fract_y
_atom_site_fract_z
_atom_site_U_iso_or_equiv
_atom_site_adp_type
_atom_site_occupancy
_atom_site_site_symmetry_order
_atom_site_calc_flag
_atom_site_refinement_flags_posn
_atom_site_refinement_flags_adp
_atom_site_refinement_flags_occupancy
_atom_site_disorder_assembly
_atom_site_disorder_group
O1 O 0.59427(12) 0.51091(10) 0.69983(3) 0.0215(2) Uani 1 1 d . . . . .
H1 H 0.624(2) 0.582(2) 0.6930(7) 0.037(5) Uiso 1 1 d . . . . .
O2 O 0.62760(10) 0.52757(9) 0.77976(3) 0.0157(2) Uani 1 1 d . . . . .
O3 O 0.75234(10) 0.51750(8) 0.82027(3) 0.01507(19) Uani 1 1 d . . . . .
O4 O 0.57872(10) 0.47297(8) 0.87674(3) 0.01473(19) Uani 1 1 d . . . . .
O5 O 0.64460(10) 0.55839(8) 0.91414(3) 0.01527(19) Uani 1 1 d . . . . .
O6 O 0.90490(12) 0.74302(10) 0.80366(3) 0.0221(2) Uani 1 1 d . . . . .
H6 H 0.873(3) 0.669(2) 0.8109(8) 0.044(6) Uiso 1 1 d . . . . .
O7 O 0.87127(10) 0.72610(8) 0.72353(3) 0.01552(19) Uani 1 1 d . . . . .
O8 O 0.74538(10) 0.73737(8) 0.68337(3) 0.01481(19) Uani 1 1 d . . . . .
O9 O 0.91329(10) 0.77854(8) 0.62493(3) 0.01465(19) Uani 1 1 d . . . . .
O10 O 0.83797(11) 0.69903(8) 0.58679(3) 0.01580(19) Uani 1 1 d . . . . .
C1 C 0.69022(15) 0.46881(12) 0.73980(4) 0.0165(3) Uani 1 1 d . . . . .
H1A H 0.802556 0.492767 0.738514 0.020 Uiso 1 1 calc R U . . .
C2 C 0.67545(16) 0.33407(13) 0.74173(5) 0.0183(3) Uani 1 1 d . . . . .
H2A H 0.733407 0.299309 0.716724 0.022 Uiso 1 1 calc R U . . .
H2B H 0.562684 0.312895 0.733618 0.022 Uiso 1 1 calc R U . . .
C3 C 0.73569(15) 0.27400(12) 0.78913(5) 0.0171(3) Uani 1 1 d . . . . .
H3A H 0.849310 0.292605 0.797061 0.020 Uiso 1 1 calc R U . . .
H3B H 0.725386 0.185819 0.785324 0.020 Uiso 1 1 calc R U . . .
C4 C 0.64834(15) 0.31332(11) 0.83068(5) 0.0154(2) Uani 1 1 d . . . . .
H4A H 0.534381 0.320095 0.819159 0.018 Uiso 1 1 calc R U . . .
H4B H 0.660708 0.250007 0.855442 0.018 Uiso 1 1 calc R U . . .
C5 C 0.70477(14) 0.43197(11) 0.85326(4) 0.0144(2) Uani 1 1 d . . . . .
H5 H 0.796926 0.415454 0.877785 0.017 Uiso 1 1 calc R U . . .
C6 C 0.54396(15) 0.66326(11) 0.91152(4) 0.0150(3) Uani 1 1 d . . . . .
C7 C 0.37655(15) 0.63008(12) 0.92069(4) 0.0145(2) Uani 1 1 d . . . . .
C8 C 0.34816(15) 0.52539(12) 0.94544(4) 0.0159(3) Uani 1 1 d . . . . .
H8 H 0.433023 0.472295 0.955344 0.019 Uiso 1 1 calc R U . . .
C9 C 0.19679(16) 0.49786(13) 0.95577(5) 0.0186(3) Uani 1 1 d . . . . .
H9 H 0.179204 0.426068 0.972511 0.022 Uiso 1 1 calc R U . . .
C10 C 0.07133(16) 0.57473(13) 0.94176(5) 0.0194(3) Uani 1 1 d . . . . .
H10 H -0.031789 0.556000 0.948919 0.023 Uiso 1 1 calc R U . . .
C11 C 0.09829(16) 0.67895(13) 0.91724(5) 0.0205(3) Uani 1 1 d . . . . .
H11 H 0.013100 0.731942 0.907557 0.025 Uiso 1 1 calc R U . . .
C12 C 0.24943(16) 0.70671(12) 0.90666(5) 0.0182(3) Uani 1 1 d . . . . .
H12 H 0.266261 0.778388 0.889743 0.022 Uiso 1 1 calc R U . . .
C13 C 0.55142(17) 0.72807(12) 0.86438(5) 0.0185(3) Uani 1 1 d . . . . .
H13A H 0.494900 0.804695 0.864588 0.028 Uiso 1 1 calc R U . . .
H13B H 0.502222 0.678033 0.838160 0.028 Uiso 1 1 calc R U . . .
H13C H 0.661935 0.743175 0.860094 0.028 Uiso 1 1 calc R U . . .
C14 C 0.62314(16) 0.73794(12) 0.95335(5) 0.0185(3) Uani 1 1 d . . . . .
H14A H 0.566365 0.814048 0.955093 0.028 Uiso 1 1 calc R U . . .
H14B H 0.732967 0.754298 0.948603 0.028 Uiso 1 1 calc R U . . .
H14C H 0.620684 0.693192 0.983090 0.028 Uiso 1 1 calc R U . . .
C15 C 0.81040(15) 0.78578(12) 0.76355(4) 0.0169(3) Uani 1 1 d . . . . .
H15 H 0.697410 0.763649 0.764815 0.020 Uiso 1 1 calc R U . . .
C16 C 0.82886(16) 0.92054(12) 0.76156(5) 0.0184(3) Uani 1 1 d . . . . .
H16A H 0.942309 0.940024 0.769262 0.022 Uiso 1 1 calc R U . . .
H16B H 0.772815 0.956520 0.786747 0.022 Uiso 1 1 calc R U . . .
C17 C 0.76833(16) 0.98059(12) 0.71413(5) 0.0171(3) Uani 1 1 d . . . . .
H17A H 0.654308 0.963048 0.706499 0.021 Uiso 1 1 calc R U . . .
H17B H 0.780228 1.068721 0.717764 0.021 Uiso 1 1 calc R U . . .
C18 C 0.85386(15) 0.93969(12) 0.67247(4) 0.0151(2) Uani 1 1 d . . . . .
H18A H 0.843379 1.003135 0.647757 0.018 Uiso 1 1 calc R U . . .
H18B H 0.967630 0.930545 0.683855 0.018 Uiso 1 1 calc R U . . .
C19 C 0.79253(15) 0.82213(11) 0.64998(4) 0.0143(2) Uani 1 1 d . . . . .
H19 H 0.698640 0.840548 0.626334 0.017 Uiso 1 1 calc R U . . .
C20 C 0.92965(15) 0.58894(12) 0.58720(4) 0.0154(3) Uani 1 1 d . . . . .
C21 C 1.09877(15) 0.61610(12) 0.57818(4) 0.0146(2) Uani 1 1 d . . . . .
C22 C 1.13025(16) 0.71463(12) 0.55010(5) 0.0175(3) Uani 1 1 d . . . . .
H22 H 1.046470 0.766499 0.537929 0.021 Uiso 1 1 calc R U . . .
C23 C 1.28251(17) 0.73760(13) 0.53978(5) 0.0198(3) Uani 1 1 d . . . . .
H23 H 1.301929 0.804856 0.520645 0.024 Uiso 1 1 calc R U . . .
C24 C 1.40655(16) 0.66269(13) 0.55730(5) 0.0200(3) Uani 1 1 d . . . . .
H24 H 1.510625 0.678505 0.550272 0.024 Uiso 1 1 calc R U . . .
C25 C 1.37685(16) 0.56460(13) 0.58515(5) 0.0199(3) Uani 1 1 d . . . . .
H25 H 1.460983 0.512934 0.597207 0.024 Uiso 1 1 calc R U . . .
C26 C 1.22425(16) 0.54150(12) 0.59553(5) 0.0180(3) Uani 1 1 d . . . . .
H26 H 1.205376 0.474109 0.614658 0.022 Uiso 1 1 calc R U . . .
C27 C 0.91798(16) 0.52089(12) 0.63330(5) 0.0188(3) Uani 1 1 d . . . . .
H27A H 0.967496 0.441777 0.631692 0.028 Uiso 1 1 calc R U . . .
H27B H 0.806644 0.510790 0.637753 0.028 Uiso 1 1 calc R U . . .
H27C H 0.972270 0.566267 0.660152 0.028 Uiso 1 1 calc R U . . .
C28 C 0.84212(16) 0.52271(13) 0.54438(5) 0.0200(3) Uani 1 1 d . . . . .
H28A H 0.892690 0.444815 0.540591 0.030 Uiso 1 1 calc R U . . .
H28B H 0.845760 0.570859 0.515527 0.030 Uiso 1 1 calc R U . . .
H28C H 0.731913 0.510080 0.549624 0.030 Uiso 1 1 calc R U . . .

loop_
_atom_site_aniso_label
_atom_site_aniso_U_11
_atom_site_aniso_U_22
_atom_site_aniso_U_33
_atom_site_aniso_U_23
_atom_site_aniso_U_13
_atom_site_aniso_U_12
O1 0.0244(5) 0.0221(5) 0.0177(5) 0.0031(4) 0.0013(4) -0.0045(4)
O2 0.0137(4) 0.0186(5) 0.0147(4) 0.0001(3) 0.0012(3) 0.0017(3)
O3 0.0131(4) 0.0164(5) 0.0154(4) 0.0001(3) 0.0007(3) -0.0019(3)
O4 0.0146(4) 0.0139(4) 0.0160(4) -0.0045(3) 0.0032(3) -0.0008(3)
O5 0.0165(4) 0.0133(4) 0.0156(4) -0.0038(3) 0.0001(3) 0.0017(3)
O6 0.0252(5) 0.0228(5) 0.0176(5) 0.0044(4) -0.0002(4) -0.0049(4)
O7 0.0138(4) 0.0176(5) 0.0148(4) 0.0010(3) 0.0005(3) 0.0015(3)
O8 0.0133(4) 0.0156(4) 0.0153(4) 0.0003(3) 0.0007(3) -0.0014(3)
O9 0.0145(4) 0.0144(4) 0.0153(4) -0.0040(3) 0.0032(3) -0.0005(3)
O10 0.0172(4) 0.0145(4) 0.0151(4) -0.0040(3) -0.0001(3) 0.0018(3)
C1 0.0158(6) 0.0191(7) 0.0152(6) -0.0016(5) 0.0046(5) -0.0019(5)
C2 0.0193(6) 0.0193(7) 0.0170(6) -0.0034(5) 0.0048(5) -0.0025(5)
C3 0.0169(6) 0.0142(6) 0.0208(6) -0.0029(5) 0.0048(5) 0.0010(5)
C4 0.0163(6) 0.0129(6) 0.0175(6) 0.0004(5) 0.0044(4) 0.0005(5)
C5 0.0135(6) 0.0143(6) 0.0159(6) 0.0004(5) 0.0039(4) 0.0023(5)
C6 0.0166(6) 0.0127(6) 0.0161(6) -0.0004(5) 0.0031(5) 0.0014(5)
C7 0.0167(6) 0.0138(6) 0.0130(5) -0.0033(4) 0.0024(4) 0.0007(5)
C8 0.0175(6) 0.0161(6) 0.0143(6) -0.0005(5) 0.0020(5) 0.0017(5)
C9 0.0212(7) 0.0187(7) 0.0162(6) -0.0007(5) 0.0036(5) -0.0030(5)
C10 0.0163(6) 0.0231(7) 0.0192(6) -0.0058(5) 0.0042(5) -0.0013(5)
C11 0.0181(6) 0.0203(7) 0.0227(7) -0.0035(5) 0.0013(5) 0.0054(5)
C12 0.0210(7) 0.0138(6) 0.0201(6) -0.0002(5) 0.0034(5) 0.0030(5)
C13 0.0223(6) 0.0151(6) 0.0188(6) 0.0017(5) 0.0056(5) 0.0011(5)
C14 0.0213(6) 0.0155(6) 0.0189(6) -0.0033(5) 0.0032(5) -0.0013(5)
C15 0.0160(6) 0.0205(7) 0.0147(6) -0.0001(5) 0.0038(5) -0.0012(5)
C16 0.0207(6) 0.0185(7) 0.0164(6) -0.0027(5) 0.0045(5) -0.0023(5)
C17 0.0183(6) 0.0146(6) 0.0188(6) -0.0024(5) 0.0041(5) 0.0012(5)
C18 0.0161(6) 0.0131(6) 0.0165(6) 0.0003(5) 0.0036(4) 0.0006(5)
C19 0.0142(6) 0.0142(6) 0.0152(6) 0.0006(5) 0.0044(4) 0.0018(5)
C20 0.0167(6) 0.0131(6) 0.0167(6) -0.0016(5) 0.0038(5) 0.0019(5)
C21 0.0174(6) 0.0135(6) 0.0131(5) -0.0027(4) 0.0032(4) 0.0006(5)
C22 0.0193(6) 0.0176(6) 0.0157(6) 0.0018(5) 0.0030(5) 0.0031(5)
C23 0.0232(7) 0.0199(7) 0.0173(6) 0.0027(5) 0.0057(5) -0.0008(5)
C24 0.0176(6) 0.0234(7) 0.0200(6) -0.0031(5) 0.0063(5) 0.0001(5)
C25 0.0190(6) 0.0174(7) 0.0232(7) -0.0021(5) 0.0023(5) 0.0045(5)
C26 0.0215(6) 0.0135(6) 0.0193(6) 0.0002(5) 0.0037(5) 0.0020(5)
C27 0.0213(6) 0.0159(6) 0.0201(6) 0.0012(5) 0.0068(5) 0.0009(5)
C28 0.0209(6) 0.0191(7) 0.0200(6) -0.0053(5) 0.0032(5) -0.0009(5)

loop_
_atom_type_symbol
_atom_type_description
_atom_type_scat_dispersion_real
_atom_type_scat_dispersion_imag
_atom_type_scat_source
C C 0.0181 0.0091 'International Tables Vol C Tables 4.2.6.8 and 6.1.1.4'
H H 0.0000 0.0000 'International Tables Vol C Tables 4.2.6.8 and 6.1.1.4'
O O 0.0492 0.0322 'International Tables Vol C Tables 4.2.6.8 and 6.1.1.4'

loop_
_exptl_crystal_face_index_h
_exptl_crystal_face_index_k
_exptl_crystal_face_index_l
_exptl_crystal_face_perp_dist
1 -2 17 0.0864
0 3 -16 0.0893
2 4 -14 0.1355
-4 -4 -4 0.1840
-3 -1 -12 0.1351
3 -4 11 0.1415
0 5 -13 0.1156
-5 -3 4 0.1809
-3 3 -10 0.1784
4 4 -8 0.1965
4 -4 7 0.1535
-4 4 -7 0.1926
1 6 -11 0.1200
5 -2 -3 0.1994
4 -5 3 0.1719
-5 -3 9 0.1716
-4 4 -2 0.2102
1 7 -2 0.1606
-3 3 13 0.1935
-4 -2 14 0.1496
4 -2 -14 0.1462
2 -6 -7 0.2010
-1 -6 -8 0.1963
0 -5 -14 0.1617
1 6 9 0.1430
-2 1 18 0.1152
0 -1 -18 0.0773
-2 -4 -12 0.1502
1 3 16 0.1029
0 1 18 0.0854
-2 -1 -16 0.1059
2 1 16 0.0899
2 2 -17 0.0959
-1 0 18 0.0828

loop_
_geom_angle_atom_site_label_1
_geom_angle_atom_site_label_2
_geom_angle_atom_site_label_3
_geom_angle
_geom_angle_site_symmetry_1
_geom_angle_site_symmetry_3
_geom_angle_publ_flag
C1 O1 H1 109.3(14) . . ?
C1 O2 O3 105.68(8) . . ?
C5 O3 O2 108.90(8) . . ?
C5 O4 O5 107.46(9) . . ?
C6 O5 O4 108.07(8) . . ?
C15 O6 H6 109.5(14) . . ?
C15 O7 O8 105.33(8) . . ?
C19 O8 O7 109.22(8) . . ?
C19 O9 O10 107.08(8) . . ?
C20 O10 O9 108.24(8) . . ?
O1 C1 O2 104.05(10) . . ?
O1 C1 H1A 110.6 . . ?
O1 C1 C2 108.70(11) . . ?
O2 C1 H1A 110.6 . . ?
O2 C1 C2 112.15(10) . . ?
C2 C1 H1A 110.6 . . ?
C1 C2 H2A 108.2 . . ?
C1 C2 H2B 108.2 . . ?
C1 C2 C3 116.49(11) . . ?
H2A C2 H2B 107.3 . . ?
C3 C2 H2A 108.2 . . ?
C3 C2 H2B 108.2 . . ?
C2 C3 H3A 108.8 . . ?
C2 C3 H3B 108.8 . . ?
C2 C3 C4 113.90(11) . . ?
H3A C3 H3B 107.7 . . ?
C4 C3 H3A 108.8 . . ?
C4 C3 H3B 108.8 . . ?
C3 C4 H4A 108.7 . . ?
C3 C4 H4B 108.7 . . ?
H4A C4 H4B 107.6 . . ?
C5 C4 C3 114.35(11) . . ?
C5 C4 H4A 108.7 . . ?
C5 C4 H4B 108.7 . . ?
O3 C5 C4 113.95(10) . . ?
O3 C5 H5 108.3 . . ?
O4 C5 O3 112.80(10) . . ?
O4 C5 C4 105.01(10) . . ?
O4 C5 H5 108.3 . . ?
C4 C5 H5 108.3 . . ?
O5 C6 C7 110.98(10) . . ?
O5 C6 C13 109.81(10) . . ?
O5 C6 C14 101.24(10) . . ?
C7 C6 C14 109.43(10) . . ?
C13 C6 C7 113.76(11) . . ?
C13 C6 C14 110.91(11) . . ?
C8 C7 C6 120.67(11) . . ?
C8 C7 C12 118.37(12) . . ?
C12 C7 C6 120.88(12) . . ?
C7 C8 H8 119.6 . . ?
C9 C8 C7 120.75(12) . . ?
C9 C8 H8 119.6 . . ?
C8 C9 H9 119.8 . . ?
C10 C9 C8 120.44(13) . . ?
C10 C9 H9 119.8 . . ?
C9 C10 H10 120.4 . . ?
C11 C10 C9 119.27(13) . . ?
C11 C10 H10 120.4 . . ?
C10 C11 H11 119.7 . . ?
C10 C11 C12 120.53(13) . . ?
C12 C11 H11 119.7 . . ?
C7 C12 H12 119.7 . . ?
C11 C12 C7 120.65(13) . . ?
C11 C12 H12 119.7 . . ?
C6 C13 H13A 109.5 . . ?
C6 C13 H13B 109.5 . . ?
C6 C13 H13C 109.5 . . ?
H13A C13 H13B 109.5 . . ?
H13A C13 H13C 109.5 . . ?
H13B C13 H13C 109.5 . . ?
C6 C14 H14A 109.5 . . ?
C6 C14 H14B 109.5 . . ?
C6 C14 H14C 109.5 . . ?
H14A C14 H14B 109.5 . . ?
H14A C14 H14C 109.5 . . ?
H14B C14 H14C 109.5 . . ?
O6 C15 O7 104.50(10) . . ?
O6 C15 H15 110.6 . . ?
O6 C15 C16 108.48(11) . . ?
O7 C15 H15 110.6 . . ?
O7 C15 C16 111.95(10) . . ?
C16 C15 H15 110.6 . . ?
C15 C16 H16A 108.2 . . ?
C15 C16 H16B 108.2 . . ?
C15 C16 C17 116.15(11) . . ?
H16A C16 H16B 107.4 . . ?
C17 C16 H16A 108.2 . . ?
C17 C16 H16B 108.2 . . ?
C16 C17 H17A 108.8 . . ?
C16 C17 H17B 108.8 . . ?
H17A C17 H17B 107.7 . . ?
C18 C17 C16 113.80(11) . . ?
C18 C17 H17A 108.8 . . ?
C18 C17 H17B 108.8 . . ?
C17 C18 H18A 108.8 . . ?
C17 C18 H18B 108.8 . . ?
H18A C18 H18B 107.6 . . ?
C19 C18 C17 113.99(11) . . ?
C19 C18 H18A 108.8 . . ?
C19 C18 H18B 108.8 . . ?
O8 C19 C18 113.73(10) . . ?
O8 C19 H19 108.1 . . ?
O9 C19 O8 112.88(10) . . ?
O9 C19 C18 105.78(10) . . ?
O9 C19 H19 108.1 . . ?
C18 C19 H19 108.1 . . ?
O10 C20 C21 110.55(10) . . ?
O10 C20 C27 109.56(10) . . ?
O10 C20 C28 100.92(10) . . ?
C21 C20 C28 110.03(10) . . ?
C27 C20 C21 113.85(11) . . ?
C27 C20 C28 111.19(11) . . ?
C22 C21 C20 120.09(12) . . ?
C26 C21 C20 121.59(12) . . ?
C26 C21 C22 118.26(12) . . ?
C21 C22 H22 119.6 . . ?
C23 C22 C21 120.85(12) . . ?
C23 C22 H22 119.6 . . ?
C22 C23 H23 119.8 . . ?
C22 C23 C24 120.36(13) . . ?
C24 C23 H23 119.8 . . ?
C23 C24 H24 120.3 . . ?
C25 C24 C23 119.35(13) . . ?
C25 C24 H24 120.3 . . ?
C24 C25 H25 119.8 . . ?
C24 C25 C26 120.34(13) . . ?
C26 C25 H25 119.8 . . ?
C21 C26 H26 119.6 . . ?
C25 C26 C21 120.85(13) . . ?
C25 C26 H26 119.6 . . ?
C20 C27 H27A 109.5 . . ?
C20 C27 H27B 109.5 . . ?
C20 C27 H27C 109.5 . . ?
H27A C27 H27B 109.5 . . ?
H27A C27 H27C 109.5 . . ?
H27B C27 H27C 109.5 . . ?
C20 C28 H28A 109.5 . . ?
C20 C28 H28B 109.5 . . ?
C20 C28 H28C 109.5 . . ?
H28A C28 H28B 109.5 . . ?
H28A C28 H28C 109.5 . . ?
H28B C28 H28C 109.5 . . ?

loop_
_geom_bond_atom_site_label_1
_geom_bond_atom_site_label_2
_geom_bond_distance
_geom_bond_site_symmetry_2
_geom_bond_publ_flag
O1 H1 0.86(2) . ?
O1 C1 1.3934(16) . ?
O2 O3 1.4699(12) . ?
O2 C1 1.4625(15) . ?
O3 C5 1.4262(15) . ?
O4 O5 1.4811(12) . ?
O4 C5 1.4076(15) . ?
O5 C6 1.4454(15) . ?
O6 H6 0.90(2) . ?
O6 C15 1.3928(16) . ?
O7 O8 1.4703(12) . ?
O7 C15 1.4617(15) . ?
O8 C19 1.4273(15) . ?
O9 O10 1.4799(12) . ?
O9 C19 1.4064(15) . ?
O10 C20 1.4530(15) . ?
C1 H1A 1.0000 . ?
C1 C2 1.5063(19) . ?
C2 H2A 0.9900 . ?
C2 H2B 0.9900 . ?
C2 C3 1.5300(18) . ?
C3 H3A 0.9900 . ?
C3 H3B 0.9900 . ?
C3 C4 1.5305(17) . ?
C4 H4A 0.9900 . ?
C4 H4B 0.9900 . ?
C4 C5 1.5193(18) . ?
C5 H5 1.0000 . ?
C6 C7 1.5282(18) . ?
C6 C13 1.5241(17) . ?
C6 C14 1.5336(17) . ?
C7 C8 1.3956(18) . ?
C7 C12 1.3986(18) . ?
C8 H8 0.9500 . ?
C8 C9 1.3930(18) . ?
C9 H9 0.9500 . ?
C9 C10 1.390(2) . ?
C10 H10 0.9500 . ?
C10 C11 1.385(2) . ?
C11 H11 0.9500 . ?
C11 C12 1.3940(19) . ?
C12 H12 0.9500 . ?
C13 H13A 0.9800 . ?
C13 H13B 0.9800 . ?
C13 H13C 0.9800 . ?
C14 H14A 0.9800 . ?
C14 H14B 0.9800 . ?
C14 H14C 0.9800 . ?
C15 H15 1.0000 . ?
C15 C16 1.5097(19) . ?
C16 H16A 0.9900 . ?
C16 H16B 0.9900 . ?
C16 C17 1.5310(18) . ?
C17 H17A 0.9900 . ?
C17 H17B 0.9900 . ?
C17 C18 1.5295(17) . ?
C18 H18A 0.9900 . ?
C18 H18B 0.9900 . ?
C18 C19 1.5195(18) . ?
C19 H19 1.0000 . ?
C20 C21 1.5262(17) . ?
C20 C27 1.5218(18) . ?
C20 C28 1.5320(18) . ?
C21 C22 1.3992(18) . ?
C21 C26 1.3957(18) . ?
C22 H22 0.9500 . ?
C22 C23 1.3899(19) . ?
C23 H23 0.9500 . ?
C23 C24 1.390(2) . ?
C24 H24 0.9500 . ?
C24 C25 1.388(2) . ?
C25 H25 0.9500 . ?
C25 C26 1.3935(19) . ?
C26 H26 0.9500 . ?
C27 H27A 0.9800 . ?
C27 H27B 0.9800 . ?
C27 H27C 0.9800 . ?
C28 H28A 0.9800 . ?
C28 H28B 0.9800 . ?
C28 H28C 0.9800 . ?

loop_
_geom_hbond_atom_site_label_D
_geom_hbond_atom_site_label_H
_geom_hbond_atom_site_label_A
_geom_hbond_distance_DH
_geom_hbond_distance_HA
_geom_hbond_distance_DA
_geom_hbond_angle_DHA
_geom_hbond_site_symmetry_A
_geom_hbond_publ_flag
O1 H1 O8 0.86(2) 2.05(2) 2.8944(14) 167(2) . yes
O6 H6 O3 0.90(2) 2.01(2) 2.8921(14) 167(2) . yes

loop_
_geom_torsion_atom_site_label_1
_geom_torsion_atom_site_label_2
_geom_torsion_atom_site_label_3
_geom_torsion_atom_site_label_4
_geom_torsion
_geom_torsion_site_symmetry_1
_geom_torsion_site_symmetry_2
_geom_torsion_site_symmetry_3
_geom_torsion_site_symmetry_4
_geom_torsion_publ_flag
O1 C1 C2 C3 -164.30(11) . . . . ?
O2 O3 C5 O4 -69.54(12) . . . . ?
O2 O3 C5 C4 50.07(12) . . . . ?
O2 C1 C2 C3 -49.81(15) . . . . ?
O3 O2 C1 O1 -162.39(9) . . . . ?
O3 O2 C1 C2 80.30(12) . . . . ?
O4 O5 C6 C7 61.33(11) . . . . ?
O4 O5 C6 C13 -65.31(12) . . . . ?
O4 O5 C6 C14 177.40(9) . . . . ?
O5 O4 C5 O3 -77.47(11) . . . . ?
O5 O4 C5 C4 157.88(9) . . . . ?
O5 C6 C7 C8 22.11(16) . . . . ?
O5 C6 C7 C12 -161.15(11) . . . . ?
O6 C15 C16 C17 165.14(11) . . . . ?
O7 O8 C19 O9 71.27(12) . . . . ?
O7 O8 C19 C18 -49.24(12) . . . . ?
O7 C15 C16 C17 50.34(15) . . . . ?
O8 O7 C15 O6 161.96(9) . . . . ?
O8 O7 C15 C16 -80.83(12) . . . . ?
O9 O10 C20 C21 -60.23(12) . . . . ?
O9 O10 C20 C27 66.02(12) . . . . ?
O9 O10 C20 C28 -176.65(9) . . . . ?
O10 O9 C19 O8 79.57(11) . . . . ?
O10 O9 C19 C18 -155.47(9) . . . . ?
O10 C20 C21 C22 -30.14(16) . . . . ?
O10 C20 C21 C26 152.84(11) . . . . ?
C1 O2 O3 C5 -107.90(10) . . . . ?
C1 C2 C3 C4 61.79(15) . . . . ?
C2 C3 C4 C5 -81.51(14) . . . . ?
C3 C4 C5 O3 34.85(15) . . . . ?
C3 C4 C5 O4 158.78(10) . . . . ?
C5 O4 O5 C6 133.82(10) . . . . ?
C6 C7 C8 C9 176.98(11) . . . . ?
C6 C7 C12 C11 -176.74(12) . . . . ?
C7 C8 C9 C10 -0.30(19) . . . . ?
C8 C7 C12 C11 0.07(19) . . . . ?
C8 C9 C10 C11 0.2(2) . . . . ?
C9 C10 C11 C12 0.0(2) . . . . ?
C10 C11 C12 C7 -0.2(2) . . . . ?
C12 C7 C8 C9 0.16(19) . . . . ?
C13 C6 C7 C8 146.55(12) . . . . ?
C13 C6 C7 C12 -36.71(16) . . . . ?
C14 C6 C7 C8 -88.79(14) . . . . ?
C14 C6 C7 C12 87.95(14) . . . . ?
C15 O7 O8 C19 107.97(10) . . . . ?
C15 C16 C17 C18 -62.20(15) . . . . ?
C16 C17 C18 C19 82.37(14) . . . . ?
C17 C18 C19 O8 -36.00(15) . . . . ?
C17 C18 C19 O9 -160.44(10) . . . . ?
C19 O9 O10 C20 -133.24(10) . . . . ?
C20 C21 C22 C23 -177.13(12) . . . . ?
C20 C21 C26 C25 177.08(12) . . . . ?
C21 C22 C23 C24 0.0(2) . . . . ?
C22 C21 C26 C25 0.01(19) . . . . ?
C22 C23 C24 C25 0.1(2) . . . . ?
C23 C24 C25 C26 -0.1(2) . . . . ?
C24 C25 C26 C21 0.1(2) . . . . ?
C26 C21 C22 C23 -0.02(19) . . . . ?
C27 C20 C21 C22 -153.96(12) . . . . ?
C27 C20 C21 C26 29.03(17) . . . . ?
C28 C20 C21 C22 80.46(15) . . . . ?
C28 C20 C21 C26 -96.55(14) . . . . ?

loop_
_exptl_oxdiff_crystal_face_indexfrac_h
_exptl_oxdiff_crystal_face_indexfrac_k
_exptl_oxdiff_crystal_face_indexfrac_l
_exptl_oxdiff_crystal_face_x
_exptl_oxdiff_crystal_face_y
_exptl_oxdiff_crystal_face_z
0.7074 -2.3257 16.8071 -0.1784 -0.7550 -0.6310
0.2386 3.2014 -16.4124 0.1426 0.6074 0.7815
1.9816 4.4408 -13.6127 0.0578 0.2547 0.9653
-4.4099 -3.6190 -4.4066 0.1901 0.7880 -0.5856
-3.4956 -1.2694 -12.3532 0.2321 0.9705 -0.0653
3.1578 -3.6322 10.5614 0.2971 -0.8813 -0.3675
0.4736 5.2220 -12.6861 -0.1517 0.4432 0.8835
-5.0562 -2.8012 4.4126 -0.1825 0.5514 -0.8141
-3.4191 3.3970 -10.1097 -0.3035 0.9007 0.3108
4.1196 4.1031 -8.1008 0.0867 -0.2676 0.9596
3.7904 -4.1016 6.8042 0.4929 -0.8331 -0.2511
-3.8052 4.0871 -6.7707 -0.4933 0.8339 0.2476
0.8128 5.6452 -11.3805 -0.2080 0.3466 0.9147
5.3580 -1.7623 -3.4733 0.6454 -0.6570 0.3897
3.7886 -4.9504 3.0255 0.6845 -0.6940 -0.2232
-4.6510 -2.6473 9.1961 -0.3030 0.3115 -0.9007
-4.2480 4.4297 -1.7336 -0.6984 0.7087 0.0993
0.5730 7.1587 -1.7811 -0.6456 0.0252 0.7632
-3.4803 3.3769 12.7407 -0.9386 0.0409 -0.3425
-3.8310 -1.9192 13.7930 -0.4486 0.0217 -0.8935
3.7193 -2.4085 -13.5663 0.8786 -0.0388 0.4760
1.7747 -6.4201 -6.6895 0.9659 -0.0404 -0.2558
-1.2520 -6.1471 -8.1312 0.7697 0.4560 -0.4467
-0.0279 -4.6367 -13.9593 0.8604 0.5082 -0.0378
1.0820 5.9902 9.1023 -0.7922 -0.4691 0.3903
-1.9024 0.5186 17.8334 -0.6780 -0.3983 -0.6178
0.1392 -0.5620 -18.2162 0.5718 0.6690 0.4749
-2.0596 -4.2228 -12.3058 0.6324 0.7431 -0.2187
1.1932 2.8327 15.8119 -0.6465 -0.7583 -0.0830
0.2624 1.2606 17.8141 -0.6047 -0.7081 -0.3646
-2.1389 -1.0054 -15.7494 0.3923 0.9039 0.1705
1.8882 0.6350 16.2902 -0.3866 -0.8901 -0.2414
1.9797 1.8744 -17.1506 0.4189 0.3748 0.8271
-1.0797 0.2168 18.3005 -0.6034 -0.5374 -0.5891
